data_7111963
loop_
_publ_author_name
'Li, Gui-Lian'
'Liu, Guang-Zhen'
'Ma, Lu-Fang'
'Xin, Ling-Yun'
'Li, Xiao-Ling'
'Wang, Li-Ya'

_publ_section_title
;
 Crystallographic determination of solid-state structural transformations
 in a dynamic metal--organic framework
;
_journal_issue 20
_journal_name_full 'Chemical Communications'
_journal_page_first 2615
_journal_page_last 2617
_journal_paper_doi 10.1039/c3cc49106d
_journal_volume 50
_journal_year 2014
_chemical_formula_sum 'C42 H36 N6 O16 Zn3'
_chemical_formula_weight 1076.88
_chemical_name_systematic
;

 ?

;
_space_group_IT_number 15
_symmetry_cell_setting monoclinic
_symmetry_space_group_name_Hall '-C 2yc'
_symmetry_space_group_name_H-M 'C 1 2/c 1'
_atom_sites_solution_hydrogens geom
_atom_sites_solution_primary direct
_atom_sites_solution_secondary difmap
_audit_creation_method SHELXL-97
_cell_angle_alpha 90.00
_cell_angle_beta 124.244(3)
_cell_angle_gamma 90.00
_cell_formula_units_Z 4
_cell_length_a 16.205(6)
_cell_length_b 24.834(8)
_cell_length_c 13.514(5)
_cell_measurement_reflns_used 6566
_cell_measurement_temperature 296(2)
_cell_measurement_theta_max 27.96
_cell_measurement_theta_min 2.45
_cell_volume 4496(3)
_computing_cell_refinement 'Bruker SMART'
_computing_data_collection 'Bruker SMART'
_computing_data_reduction 'Bruker SAINT'
_computing_molecular_graphics 'Bruker SHELXTL'
_computing_publication_material 'Bruker SHELXTL'
_computing_structure_refinement 'SHELXL-97 (Sheldrick, 1997)'
_computing_structure_solution 'SHELXS-97 (Sheldrick, 1990)'
_diffrn_ambient_temperature 296(2)
_diffrn_measured_fraction_theta_full 0.987
_diffrn_measured_fraction_theta_max 0.987
_diffrn_measurement_device_type 'CCD area detector'
_diffrn_measurement_method 'phi and omega scans'
_diffrn_radiation_monochromator graphite
_diffrn_radiation_source 'fine-focus sealed tube'
_diffrn_radiation_type MoK\a
_diffrn_radiation_wavelength 0.71073
_diffrn_reflns_av_R_equivalents 0.0205
_diffrn_reflns_av_sigmaI/netI 0.0214
_diffrn_reflns_limit_h_max 19
_diffrn_reflns_limit_h_min -15
_diffrn_reflns_limit_k_max 30
_diffrn_reflns_limit_k_min -30
_diffrn_reflns_limit_l_max 16
_diffrn_reflns_limit_l_min -16
_diffrn_reflns_number 12933
_diffrn_reflns_theta_full 25.50
_diffrn_reflns_theta_max 25.50
_diffrn_reflns_theta_min 2.45
_diffrn_standards_number 0
_exptl_absorpt_coefficient_mu 1.666
_exptl_absorpt_correction_T_max 0.7649
_exptl_absorpt_correction_T_min 0.6177
_exptl_absorpt_correction_type multi-scan
_exptl_absorpt_process_details sadabs
_exptl_crystal_colour colourless
_exptl_crystal_density_diffrn 1.591
_exptl_crystal_density_method 'not measured'
_exptl_crystal_description block
_exptl_crystal_F_000 2192
_exptl_crystal_size_max 0.32
_exptl_crystal_size_mid 0.18
_exptl_crystal_size_min 0.17
_refine_diff_density_max 0.480
_refine_diff_density_min -0.350
_refine_diff_density_rms 0.054
_refine_ls_extinction_method none
_refine_ls_goodness_of_fit_ref 1.029
_refine_ls_hydrogen_treatment constr
_refine_ls_matrix_type full
_refine_ls_number_parameters 321
_refine_ls_number_reflns 4138
_refine_ls_number_restraints 23
_refine_ls_restrained_S_all 1.055
_refine_ls_R_factor_all 0.0318
_refine_ls_R_factor_gt 0.0256
_refine_ls_shift/su_max 0.001
_refine_ls_shift/su_mean 0.000
_refine_ls_structure_factor_coef Fsqd
_refine_ls_weighting_details 'calc w=1/[\s^2^(Fo^2^)+(0.0421P)^2^+4.2066P] where P=(Fo^2^+2Fc^2^)/3'
_refine_ls_weighting_scheme calc
_refine_ls_wR_factor_gt 0.0701
_refine_ls_wR_factor_ref 0.0740
_reflns_number_gt 3619
_reflns_number_total 4138
_reflns_threshold_expression >2sigma(I)
_cod_data_source_file c3cc49106d.txt
_cod_data_source_block bbb
_cod_depositor_comments
;
The following automatic conversions were performed:

'_symmetry_cell_setting' value 'Monoclinic' changed to 'monoclinic'
according to the built-in table from CIF Core dictionary named
'cif_core.dic' version 2.4.1 from 2010-06-29.

Automatic conversion script
Id: cif_fix_values 2281 2013-09-26 08:29:07Z andrius 
;
_cod_original_sg_symbol_H-M C2/c
_cod_database_code 7111963

loop_
_symmetry_equiv_pos_as_xyz
'x, y, z'
'-x, y, -z+1/2'
'x+1/2, y+1/2, z'
'-x+1/2, y+1/2, -z+1/2'
'-x, -y, -z'
'x, -y, z-1/2'
'-x+1/2, -y+1/2, -z'
'x+1/2, -y+1/2, z-1/2'

loop_
_atom_site_label
_atom_site_type_symbol
_atom_site_fract_x
_atom_site_fract_y
_atom_site_fract_z
_atom_site_U_iso_or_equiv
_atom_site_adp_type
_atom_site_occupancy
_atom_site_symmetry_multiplicity
_atom_site_calc_flag
_atom_site_refinement_flags
_atom_site_disorder_assembly
_atom_site_disorder_group
C21 C 0.9778(8) 0.9936(6) 0.1445(11) 0.155(5) Uani 0.50 1 d PDU A -1
H21A H 0.9815 1.0264 0.1084 0.186 Uiso 0.50 1 calc PR A -1
H21B H 1.0165 0.9660 0.1373 0.186 Uiso 0.50 1 calc PR A -1
C22 C 1.0189(19) 1.0033(6) 0.2780(13) 0.173(6) Uani 0.50 1 d PDU A -1
H22A H 0.9903 1.0356 0.2853 0.260 Uiso 0.50 1 calc PR A -1
H22B H 1.0902 1.0069 0.3234 0.260 Uiso 0.50 1 calc PR A -1
H22C H 1.0017 0.9733 0.3079 0.260 Uiso 0.50 1 calc PR A -1
O9 O 0.8768(5) 0.9768(3) 0.0864(7) 0.136(3) Uani 0.50 1 d PDU A -1
H9 H 0.8384 1.0004 0.0357 0.204 Uiso 0.50 1 d PR A -1
Zn1 Zn 0.5000 0.0000 0.0000 0.02331(10) Uani 1 2 d S . .
Zn2 Zn 0.322511(19) 0.052506(10) -0.27160(2) 0.02711(9) Uani 1 1 d . . .
O1 O 0.74207(13) 0.06221(7) -0.05421(14) 0.0385(4) Uani 1 1 d . . .
O2 O 0.62419(14) 0.12105(8) -0.09242(16) 0.0499(5) Uani 1 1 d . . .
O3 O 0.65123(12) 0.02988(6) 0.08091(13) 0.0340(4) Uani 1 1 d . . .
O4 O 0.75197(13) 0.01222(7) 0.27671(14) 0.0400(4) Uani 1 1 d . . .
O5 O 0.9700(2) 0.15628(15) 0.5361(2) 0.1150(13) Uani 1 1 d . . .
O6 O 1.0160(2) 0.21801(11) 0.4691(2) 0.0972(10) Uani 1 1 d . . .
O7 O 0.45881(12) 0.03861(6) -0.15488(13) 0.0297(3) Uani 1 1 d . . .
H7D H 0.4975 0.0616 -0.1552 0.061(10) Uiso 1 1 d R . .
O8 O 0.5000 0.20238(11) 0.7500 0.0685(9) Uani 1 2 d S . .
H1W H 0.4636 0.1823 0.6895 0.079(12) Uiso 1 1 d R . .
N1 N 0.96730(19) 0.17845(11) 0.4549(2) 0.0570(7) Uani 1 1 d . . .
N2 N 0.45984(14) 0.07047(7) 0.05932(16) 0.0294(4) Uani 1 1 d . . .
N3 N 0.23892(15) 0.38414(7) 0.23500(17) 0.0321(4) Uani 1 1 d . . .
C1 C 0.77125(17) 0.11771(9) 0.10448(19) 0.0288(5) Uani 1 1 d . . .
C2 C 0.78330(17) 0.08986(9) 0.20186(19) 0.0277(5) Uani 1 1 d . . .
C3 C 0.84886(18) 0.10949(10) 0.3174(2) 0.0349(5) Uani 1 1 d . . .
H3 H 0.8584 0.0911 0.3830 0.042 Uiso 1 1 calc R . .
C4 C 0.89959(18) 0.15690(10) 0.3328(2) 0.0384(6) Uani 1 1 d . . .
C5 C 0.8885(2) 0.18572(10) 0.2387(2) 0.0428(6) Uani 1 1 d . . .
H5 H 0.9232 0.2177 0.2517 0.051 Uiso 1 1 calc R . .
C6 C 0.8241(2) 0.16546(10) 0.1244(2) 0.0402(6) Uani 1 1 d . . .
H6 H 0.8157 0.1840 0.0596 0.048 Uiso 1 1 calc R . .
C7 C 0.70465(18) 0.09846(9) -0.02403(19) 0.0323(5) Uani 1 1 d . . .
C8 C 0.72341(17) 0.03987(8) 0.18355(19) 0.0266(5) Uani 1 1 d . . .
C9 C 0.47972(18) 0.12112(9) 0.04483(19) 0.0311(5) Uani 1 1 d . . .
H9A H 0.5178 0.1265 0.0138 0.037 Uiso 1 1 calc R . .
C10 C 0.44626(19) 0.16581(9) 0.0739(2) 0.0343(5) Uani 1 1 d . . .
H10 H 0.4622 0.2003 0.0628 0.041 Uiso 1 1 calc R . .
C11 C 0.38821(18) 0.15869(9) 0.1200(2) 0.0330(5) Uani 1 1 d . . .
C12 C 0.36784(19) 0.10600(10) 0.1342(2) 0.0367(5) Uani 1 1 d . . .
H12 H 0.3294 0.0993 0.1643 0.044 Uiso 1 1 calc R . .
C13 C 0.40453(19) 0.06363(9) 0.1038(2) 0.0349(5) Uani 1 1 d . . .
H13 H 0.3903 0.0287 0.1146 0.042 Uiso 1 1 calc R . .
C14 C 0.34849(19) 0.20299(10) 0.1539(2) 0.0396(6) Uani 1 1 d . . .
H14 H 0.3082 0.1935 0.1799 0.048 Uiso 1 1 calc R . .
C15 C 0.36448(19) 0.25486(10) 0.1509(2) 0.0386(6) Uani 1 1 d . . .
H15 H 0.4059 0.2646 0.1267 0.046 Uiso 1 1 calc R . .
C16 C 0.2946(2) 0.39267(10) 0.1915(2) 0.0394(6) Uani 1 1 d . . .
H16 H 0.3054 0.4280 0.1784 0.047 Uiso 1 1 calc R . .
C17 C 0.3364(2) 0.35165(10) 0.1654(2) 0.0412(6) Uani 1 1 d . . .
H17 H 0.3746 0.3597 0.1357 0.049 Uiso 1 1 calc R . .
C18 C 0.32190(18) 0.29875(10) 0.1829(2) 0.0344(5) Uani 1 1 d . . .
C19 C 0.2651(2) 0.28988(10) 0.2298(3) 0.0458(6) Uani 1 1 d . . .
H19 H 0.2544 0.2550 0.2453 0.055 Uiso 1 1 calc R . .
C20 C 0.2250(2) 0.33299(10) 0.2530(2) 0.0440(6) Uani 1 1 d . . .
H20 H 0.1862 0.3262 0.2826 0.053 Uiso 1 1 calc R . .

loop_
_atom_site_aniso_label
_atom_site_aniso_U_11
_atom_site_aniso_U_22
_atom_site_aniso_U_33
_atom_site_aniso_U_23
_atom_site_aniso_U_13
_atom_site_aniso_U_12
C21 0.110(6) 0.153(9) 0.180(9) 0.012(7) 0.067(7) 0.003(6)
C22 0.138(10) 0.203(10) 0.210(9) -0.020(9) 0.117(7) -0.019(8)
O9 0.090(4) 0.124(5) 0.175(6) 0.087(4) 0.063(4) 0.014(3)
Zn1 0.02948(19) 0.01907(18) 0.02407(18) -0.00047(13) 0.01669(15) 0.00065(13)
Zn2 0.03459(16) 0.02274(14) 0.02764(14) 0.00229(9) 0.01971(12) 0.00457(10)
O1 0.0488(10) 0.0409(10) 0.0298(8) -0.0075(7) 0.0245(8) -0.0050(8)
O2 0.0480(11) 0.0448(11) 0.0406(10) 0.0073(8) 0.0149(9) 0.0048(9)
O3 0.0356(9) 0.0371(9) 0.0292(8) -0.0050(7) 0.0182(7) -0.0137(7)
O4 0.0460(10) 0.0345(9) 0.0333(9) 0.0051(7) 0.0186(8) -0.0090(8)
O5 0.130(3) 0.167(3) 0.0490(14) -0.0491(17) 0.0508(16) -0.094(2)
O6 0.107(2) 0.0830(19) 0.0732(16) -0.0381(14) 0.0331(15) -0.0587(17)
O7 0.0335(8) 0.0286(8) 0.0307(8) 0.0067(6) 0.0202(7) 0.0031(7)
O8 0.0630(19) 0.0301(15) 0.082(2) 0.000 0.0225(18) 0.000
N1 0.0548(15) 0.0662(17) 0.0487(14) -0.0285(13) 0.0283(12) -0.0245(13)
N2 0.0398(11) 0.0231(9) 0.0311(9) -0.0005(8) 0.0234(9) 0.0025(8)
N3 0.0373(11) 0.0279(10) 0.0343(10) -0.0004(8) 0.0220(9) 0.0062(8)
C1 0.0331(12) 0.0258(11) 0.0324(11) -0.0044(9) 0.0213(10) -0.0032(9)
C2 0.0307(11) 0.0265(11) 0.0303(11) -0.0047(9) 0.0198(10) -0.0023(9)
C3 0.0384(13) 0.0384(13) 0.0323(12) -0.0083(10) 0.0226(11) -0.0070(10)
C4 0.0375(13) 0.0417(14) 0.0394(13) -0.0198(11) 0.0238(11) -0.0123(11)
C5 0.0466(15) 0.0318(13) 0.0557(16) -0.0127(12) 0.0322(13) -0.0154(11)
C6 0.0507(15) 0.0324(13) 0.0438(14) -0.0031(11) 0.0304(13) -0.0121(11)
C7 0.0416(14) 0.0284(12) 0.0284(11) 0.0005(9) 0.0207(11) -0.0098(10)
C8 0.0328(12) 0.0228(11) 0.0302(11) -0.0029(9) 0.0214(10) -0.0001(9)
C9 0.0411(13) 0.0269(11) 0.0321(11) -0.0004(9) 0.0246(11) -0.0005(9)
C10 0.0462(14) 0.0211(11) 0.0357(12) -0.0004(9) 0.0232(11) 0.0011(10)
C11 0.0371(13) 0.0297(12) 0.0320(11) -0.0016(9) 0.0192(11) 0.0061(10)
C12 0.0443(14) 0.0343(13) 0.0453(13) -0.0010(11) 0.0335(12) 0.0031(11)
C13 0.0485(15) 0.0252(12) 0.0426(13) 0.0002(10) 0.0327(12) 0.0007(10)
C14 0.0440(15) 0.0349(13) 0.0457(14) -0.0023(11) 0.0288(12) 0.0058(11)
C15 0.0439(14) 0.0348(13) 0.0418(13) -0.0012(11) 0.0269(12) 0.0086(11)
C16 0.0515(15) 0.0277(12) 0.0497(14) -0.0008(11) 0.0351(13) 0.0024(11)
C17 0.0508(16) 0.0346(14) 0.0554(15) -0.0011(11) 0.0403(14) 0.0029(11)
C18 0.0360(13) 0.0332(13) 0.0331(12) -0.0025(10) 0.0188(11) 0.0072(10)
C19 0.0644(18) 0.0246(12) 0.0654(17) 0.0021(12) 0.0468(16) 0.0055(12)
C20 0.0601(17) 0.0331(14) 0.0594(16) 0.0011(12) 0.0462(15) 0.0037(12)

loop_
_atom_type_symbol
_atom_type_description
_atom_type_scat_dispersion_real
_atom_type_scat_dispersion_imag
_atom_type_scat_source
C C 0.0033 0.0016 'International Tables Vol C Tables 4.2.6.8 and 6.1.1.4'
H H 0.0000 0.0000 'International Tables Vol C Tables 4.2.6.8 and 6.1.1.4'
N N 0.0061 0.0033 'International Tables Vol C Tables 4.2.6.8 and 6.1.1.4'
O O 0.0106 0.0060 'International Tables Vol C Tables 4.2.6.8 and 6.1.1.4'
Zn Zn 0.2839 1.4301 'International Tables Vol C Tables 4.2.6.8 and 6.1.1.4'

loop_
_geom_angle_atom_site_label_1
_geom_angle_atom_site_label_2
_geom_angle_atom_site_label_3
_geom_angle
_geom_angle_site_symmetry_1
_geom_angle_site_symmetry_3
O9 C21 C22 107.2(13) . .
O9 C21 H21A 110.3 . .
C22 C21 H21A 110.3 . .
O9 C21 H21B 110.3 . .
C22 C21 H21B 110.3 . .
H21A C21 H21B 108.5 . .
C21 O9 H9 109.7 . .
O7 Zn1 O7 180.00(12) 5_655 .
O7 Zn1 N2 90.40(7) 5_655 5_655
O7 Zn1 N2 89.60(7) . 5_655
O7 Zn1 N2 89.60(7) 5_655 .
O7 Zn1 N2 90.40(7) . .
N2 Zn1 N2 180.00(11) 5_655 .
O7 Zn1 O3 88.92(6) 5_655 5_655
O7 Zn1 O3 91.08(6) . 5_655
N2 Zn1 O3 91.52(7) 5_655 5_655
N2 Zn1 O3 88.48(7) . 5_655
O7 Zn1 O3 91.08(6) 5_655 .
O7 Zn1 O3 88.92(6) . .
N2 Zn1 O3 88.48(7) 5_655 .
N2 Zn1 O3 91.52(7) . .
O3 Zn1 O3 180.00(11) 5_655 .
O7 Zn2 O1 127.05(7) . 2_654
O7 Zn2 O4 106.45(7) . 5_655
O1 Zn2 O4 98.79(7) 2_654 5_655
O7 Zn2 N3 115.73(7) . 7
O1 Zn2 N3 100.86(7) 2_654 7
O4 Zn2 N3 105.02(8) 5_655 7
C7 O1 Zn2 115.99(15) . 2_654
C8 O3 Zn1 136.00(14) . .
C8 O4 Zn2 121.81(14) . 5_655
Zn2 O7 Zn1 119.73(8) . .
Zn2 O7 H7D 113.1 . .
Zn1 O7 H7D 120.3 . .
O5 N1 O6 122.7(3) . .
O5 N1 C4 118.4(2) . .
O6 N1 C4 118.9(3) . .
C9 N2 C13 117.43(19) . .
C9 N2 Zn1 123.78(15) . .
C13 N2 Zn1 118.54(15) . .
C20 N3 C16 117.0(2) . .
C20 N3 Zn2 121.79(17) . 7
C16 N3 Zn2 121.21(16) . 7
C6 C1 C2 119.5(2) . .
C6 C1 C7 116.9(2) . .
C2 C1 C7 123.63(19) . .
C3 C2 C1 119.7(2) . .
C3 C2 C8 119.1(2) . .
C1 C2 C8 121.07(19) . .
C4 C3 C2 118.8(2) . .
C4 C3 H3 120.6 . .
C2 C3 H3 120.6 . .
C5 C4 C3 123.0(2) . .
C5 C4 N1 118.1(2) . .
C3 C4 N1 118.9(2) . .
C6 C5 C4 117.7(2) . .
C6 C5 H5 121.1 . .
C4 C5 H5 121.1 . .
C5 C6 C1 121.3(2) . .
C5 C6 H6 119.4 . .
C1 C6 H6 119.4 . .
O2 C7 O1 125.2(2) . .
O2 C7 C1 119.2(2) . .
O1 C7 C1 115.4(2) . .
O3 C8 O4 126.2(2) . .
O3 C8 C2 117.69(19) . .
O4 C8 C2 116.13(19) . .
N2 C9 C10 123.1(2) . .
N2 C9 H9A 118.5 . .
C10 C9 H9A 118.5 . .
C9 C10 C11 119.5(2) . .
C9 C10 H10 120.2 . .
C11 C10 H10 120.2 . .
C12 C11 C10 116.8(2) . .
C12 C11 C14 118.8(2) . .
C10 C11 C14 124.4(2) . .
C13 C12 C11 120.1(2) . .
C13 C12 H12 120.0 . .
C11 C12 H12 120.0 . .
N2 C13 C12 123.1(2) . .
N2 C13 H13 118.5 . .
C12 C13 H13 118.5 . .
C15 C14 C11 126.4(2) . .
C15 C14 H14 116.8 . .
C11 C14 H14 116.8 . .
C14 C15 C18 125.4(3) . .
C14 C15 H15 117.3 . .
C18 C15 H15 117.3 . .
N3 C16 C17 123.0(2) . .
N3 C16 H16 118.5 . .
C17 C16 H16 118.5 . .
C16 C17 C18 120.4(2) . .
C16 C17 H17 119.8 . .
C18 C17 H17 119.8 . .
C17 C18 C19 116.5(2) . .
C17 C18 C15 120.0(2) . .
C19 C18 C15 123.5(2) . .
C20 C19 C18 119.8(2) . .
C20 C19 H19 120.1 . .
C18 C19 H19 120.1 . .
N3 C20 C19 123.2(2) . .
N3 C20 H20 118.4 . .
C19 C20 H20 118.4 . .

loop_
_geom_bond_atom_site_label_1
_geom_bond_atom_site_label_2
_geom_bond_distance
_geom_bond_site_symmetry_2
C21 O9 1.421(9) .
C21 C22 1.550(10) .
C21 H21A 0.9700 .
C21 H21B 0.9700 .
C22 H22A 0.9600 .
C22 H22B 0.9600 .
C22 H22C 0.9600 .
O9 H9 0.8500 .
Zn1 O7 2.0429(15) 5_655
Zn1 O7 2.0429(15) .
Zn1 N2 2.1717(18) 5_655
Zn1 N2 2.1717(18) .
Zn1 O3 2.1763(17) 5_655
Zn1 O3 2.1763(17) .
Zn2 O7 1.8881(16) .
Zn2 O1 1.9805(17) 2_654
Zn2 O4 1.9877(17) 5_655
Zn2 N3 2.0652(19) 7
O1 C7 1.274(3) .
O1 Zn2 1.9805(17) 2_654
O2 C7 1.230(3) .
O3 C8 1.236(3) .
O4 C8 1.271(3) .
O4 Zn2 1.9877(17) 5_655
O5 N1 1.207(4) .
O6 N1 1.206(3) .
O7 H7D 0.8499 .
O8 H1W 0.8499 .
N1 C4 1.474(3) .
N2 C9 1.340(3) .
N2 C13 1.342(3) .
N3 C20 1.336(3) .
N3 C16 1.342(3) .
N3 Zn2 2.0652(19) 7
C1 C6 1.397(3) .
C1 C2 1.400(3) .
C1 C7 1.517(3) .
C2 C3 1.392(3) .
C2 C8 1.508(3) .
C3 C4 1.383(3) .
C3 H3 0.9300 .
C4 C5 1.380(4) .
C5 C6 1.384(4) .
C5 H5 0.9300 .
C6 H6 0.9300 .
C9 C10 1.385(3) .
C9 H9A 0.9300 .
C10 C11 1.402(3) .
C10 H10 0.9300 .
C11 C12 1.389(3) .
C11 C14 1.471(3) .
C12 C13 1.380(3) .
C12 H12 0.9300 .
C13 H13 0.9300 .
C14 C15 1.319(4) .
C14 H14 0.9300 .
C15 C18 1.479(3) .
C15 H15 0.9300 .
C16 C17 1.375(3) .
C16 H16 0.9300 .
C17 C18 1.378(3) .
C17 H17 0.9300 .
C18 C19 1.399(4) .
C19 C20 1.377(4) .
C19 H19 0.9300 .
C20 H20 0.9300 .

loop_
_geom_hbond_atom_site_label_D
_geom_hbond_atom_site_label_H
_geom_hbond_atom_site_label_A
_geom_hbond_distance_DH
_geom_hbond_distance_HA
_geom_hbond_distance_DA
_geom_hbond_angle_DHA
_geom_hbond_site_symmetry_A
O9 H9 O1 0.85 2.03 2.865(7) 166.3 1_565
O7 H7D O2 0.85 2.27 3.089(3) 161.8 .
O8 H1W O2 0.85 1.99 2.800(3) 159.2 2_655

loop_
_geom_torsion_atom_site_label_1
_geom_torsion_atom_site_label_2
_geom_torsion_atom_site_label_3
_geom_torsion_atom_site_label_4
_geom_torsion
_geom_torsion_site_symmetry_1
O7 Zn1 O3 C8 -25.6(2) 5_655
O7 Zn1 O3 C8 154.4(2) .
N2 Zn1 O3 C8 -116.0(2) 5_655
N2 Zn1 O3 C8 64.0(2) .
O3 Zn1 O3 C8 174(100) 5_655
O1 Zn2 O7 Zn1 -154.51(8) 2_654
O4 Zn2 O7 Zn1 -39.52(10) 5_655
N3 Zn2 O7 Zn1 76.74(11) 7
O7 Zn1 O7 Zn2 153(100) 5_655
N2 Zn1 O7 Zn2 109.86(9) 5_655
N2 Zn1 O7 Zn2 -70.14(9) .
O3 Zn1 O7 Zn2 18.35(9) 5_655
O3 Zn1 O7 Zn2 -161.65(9) .
O7 Zn1 N2 C9 139.01(18) 5_655
O7 Zn1 N2 C9 -40.99(18) .
N2 Zn1 N2 C9 9(100) 5_655
O3 Zn1 N2 C9 -132.06(18) 5_655
O3 Zn1 N2 C9 47.94(18) .
O7 Zn1 N2 C13 -46.94(18) 5_655
O7 Zn1 N2 C13 133.06(18) .
N2 Zn1 N2 C13 -177(100) 5_655
O3 Zn1 N2 C13 41.99(17) 5_655
O3 Zn1 N2 C13 -138.01(17) .
C6 C1 C2 C3 -1.1(3) .
C7 C1 C2 C3 177.6(2) .
C6 C1 C2 C8 176.6(2) .
C7 C1 C2 C8 -4.7(3) .
C1 C2 C3 C4 1.0(3) .
C8 C2 C3 C4 -176.7(2) .
C2 C3 C4 C5 -0.2(4) .
C2 C3 C4 N1 178.6(2) .
O5 N1 C4 C5 173.0(3) .
O6 N1 C4 C5 -5.5(4) .
O5 N1 C4 C3 -5.9(4) .
O6 N1 C4 C3 175.6(3) .
C3 C4 C5 C6 -0.6(4) .
N1 C4 C5 C6 -179.4(2) .
C4 C5 C6 C1 0.5(4) .
C2 C1 C6 C5 0.3(4) .
C7 C1 C6 C5 -178.5(2) .
Zn2 O1 C7 O2 12.3(3) 2_654
Zn2 O1 C7 C1 -161.74(14) 2_654
C6 C1 C7 O2 -76.1(3) .
C2 C1 C7 O2 105.2(3) .
C6 C1 C7 O1 98.4(3) .
C2 C1 C7 O1 -80.4(3) .
Zn1 O3 C8 O4 39.7(4) .
Zn1 O3 C8 C2 -139.48(17) .
Zn2 O4 C8 O3 -2.8(3) 5_655
Zn2 O4 C8 C2 176.32(14) 5_655
C3 C2 C8 O3 164.7(2) .
C1 C2 C8 O3 -13.0(3) .
C3 C2 C8 O4 -14.6(3) .
C1 C2 C8 O4 167.8(2) .
C13 N2 C9 C10 0.2(3) .
Zn1 N2 C9 C10 174.34(17) .
N2 C9 C10 C11 -0.4(4) .
C9 C10 C11 C12 0.2(3) .
C9 C10 C11 C14 -179.9(2) .
C10 C11 C12 C13 0.2(4) .
C14 C11 C12 C13 -179.7(2) .
C9 N2 C13 C12 0.2(4) .
Zn1 N2 C13 C12 -174.23(19) .
C11 C12 C13 N2 -0.4(4) .
C12 C11 C14 C15 176.8(3) .
C10 C11 C14 C15 -3.0(4) .
C11 C14 C15 C18 178.6(2) .
C20 N3 C16 C17 0.1(4) .
Zn2 N3 C16 C17 -179.7(2) 7
N3 C16 C17 C18 0.3(4) .
C16 C17 C18 C19 -1.1(4) .
C16 C17 C18 C15 178.0(2) .
C14 C15 C18 C17 -173.8(3) .
C14 C15 C18 C19 5.3(4) .
C17 C18 C19 C20 1.6(4) .
C15 C18 C19 C20 -177.5(3) .
C16 N3 C20 C19 0.4(4) .
Zn2 N3 C20 C19 -179.8(2) 7
C18 C19 C20 N3 -1.3(4) .
